data_1513899
loop_
_publ_author_name
'Mochizuki, Katsura'
'Takahashi, Junpei'

_publ_section_title
;
 Synthesis and structures of dinickel(II) complexes with a binucleating
 ligand,
 N,N'-bis[3-(N,N-dimethyl)aminopropyl]-N,N'-dimethyl-1,3-diamino-2-hydroxypropane
 (HL1), and investigation of carboxylic acid capture assisted by
 intramolecular hydrogen bonding
;
_journal_name_full 'Inorganica Chimica Acta'
_journal_page_first 27
_journal_page_last 32
_journal_paper_doi 10.1016/j.ica.2014.01.031
_journal_volume 414
_journal_year 2014
_chemical_formula_sum 'C45 H65 B N4 Ni2 O7'
_chemical_formula_weight 902.24
_chemical_name_systematic
; 
 ? 
;
_space_group_IT_number 14
_symmetry_cell_setting monoclinic
_symmetry_space_group_name_Hall '-P 2ybc'
_symmetry_space_group_name_H-M 'P 1 21/c 1'
_atom_sites_solution_hydrogens geom
_atom_sites_solution_primary direct
_atom_sites_solution_secondary difmap
_audit_creation_method SHELXL-97
_cell_angle_alpha 90.00
_cell_angle_beta 106.47(2)
_cell_angle_gamma 90.00
_cell_formula_units_Z 4
_cell_length_a 14.569(10)
_cell_length_b 9.687(4)
_cell_length_c 33.624(4)
_cell_measurement_reflns_used 49
_cell_measurement_temperature 298(2)
_cell_measurement_theta_max 14.85
_cell_measurement_theta_min 13.15
_cell_volume 4551(4)
_computing_cell_refinement 'MXC (MAC Science)'
_computing_data_collection 'MXC (MAC Science)'
_computing_data_reduction 'MXC (MAC Science)'
_computing_molecular_graphics Ortep-3
_computing_structure_refinement 'SHELXL-97 (Sheldrick, 1997)'
_computing_structure_solution 'DIRdif in MAXUS'
_diffrn_ambient_temperature 298(2)
_diffrn_measured_fraction_theta_full 0.998
_diffrn_measured_fraction_theta_max 0.998
_diffrn_measurement_device_type 'Mac Science MXCk3'
_diffrn_measurement_method Omega
_diffrn_radiation_monochromator graphite
_diffrn_radiation_source 'fine-focus sealed tube'
_diffrn_radiation_type MoK\a
_diffrn_radiation_wavelength 0.71073
_diffrn_reflns_av_R_equivalents 0.1677
_diffrn_reflns_av_sigmaI/netI 0.1066
_diffrn_reflns_limit_h_max 18
_diffrn_reflns_limit_h_min -18
_diffrn_reflns_limit_k_max 0
_diffrn_reflns_limit_k_min -12
_diffrn_reflns_limit_l_max 18
_diffrn_reflns_limit_l_min -43
_diffrn_reflns_number 10631
_diffrn_reflns_theta_full 27.50
_diffrn_reflns_theta_max 27.50
_diffrn_reflns_theta_min 1.64
_diffrn_standards_decay_% 15.305
_diffrn_standards_interval_count 100
_diffrn_standards_number 3
_exptl_absorpt_coefficient_mu 0.880
_exptl_absorpt_correction_T_max 1.000
_exptl_absorpt_correction_T_min 0.687
_exptl_absorpt_correction_type psi-scan
_exptl_absorpt_process_details
;
psi-scan (North, Philips & Mathews, 1968)
;
_exptl_crystal_colour Green
_exptl_crystal_density_diffrn 1.317
_exptl_crystal_density_method 'not measured'
_exptl_crystal_description Prism
_exptl_crystal_F_000 1920
_exptl_crystal_size_max 0.35
_exptl_crystal_size_mid 0.30
_exptl_crystal_size_min 0.25
_refine_diff_density_max 0.712
_refine_diff_density_min -0.598
_refine_diff_density_rms 0.116
_refine_ls_extinction_method none
_refine_ls_goodness_of_fit_ref 1.082
_refine_ls_hydrogen_treatment constr
_refine_ls_matrix_type full
_refine_ls_number_parameters 542
_refine_ls_number_reflns 10451
_refine_ls_number_restraints 0
_refine_ls_restrained_S_all 1.082
_refine_ls_R_factor_all 0.1769
_refine_ls_R_factor_gt 0.0840
_refine_ls_shift/su_max 0.001
_refine_ls_shift/su_mean 0.000
_refine_ls_structure_factor_coef Fsqd
_refine_ls_weighting_details 'calc w=1/[\s^2^(Fo^2^)+(0.1076P)^2^+12.7044P] where P=(Fo^2^+2Fc^2^)/3'
_refine_ls_weighting_scheme calc
_refine_ls_wR_factor_gt 0.2161
_refine_ls_wR_factor_ref 0.2752
_reflns_number_gt 5113
_reflns_number_total 10451
_reflns_threshold_expression >2sigma(I)
_cod_data_source_file Complex_1.cif
_cod_data_source_block shelxl
_cod_depositor_comments
;
The following automatic conversions were performed:

'_symmetry_cell_setting' value 'Monoclinic' changed to 'monoclinic'
according to the built-in table from CIF Core dictionary named
'cif_core.dic' version 2.4.1 from
2010-06-29.

'_exptl_absorpt_correction_type' value 'Psi-Scan'
changed to 'psi-scan' according to the built-in table from CIF Core
dictionary named 'cif_core.dic' version 2.4.1 from 2010-06-29.

Automatic conversion script
Id: cif_fix_values 2281 2013-09-26 08:29:07Z andrius 
;
_cod_original_sg_symbol_H-M 'P 21/c'
_cod_database_code 1513899

loop_
_symmetry_equiv_pos_as_xyz
'x, y, z'
'-x, y+1/2, -z+1/2'
'-x, -y, -z'
'x, -y-1/2, z-1/2'

loop_
_atom_site_label
_atom_site_type_symbol
_atom_site_fract_x
_atom_site_fract_y
_atom_site_fract_z
_atom_site_U_iso_or_equiv
_atom_site_adp_type
_atom_site_occupancy
_atom_site_symmetry_multiplicity
_atom_site_calc_flag
_atom_site_refinement_flags
Ni2 Ni 0.79413(6) 0.13426(10) 0.93675(3) 0.0405(3) Uani 1 1 d .
Ni1 Ni 0.87744(7) 0.11086(10) 0.85046(3) 0.0396(3) Uani 1 1 d .
O20 O 0.7679(3) 0.1711(5) 0.87483(14) 0.0403(11) Uani 1 1 d .
O42 O 0.8855(4) -0.0779(5) 0.87857(15) 0.0452(12) Uani 1 1 d .
O43 O 0.8269(4) -0.0635(6) 0.93347(16) 0.0534(14) Uani 1 1 d .
O32 O 0.9801(4) 0.2016(6) 0.89829(16) 0.0533(14) Uani 1 1 d .
O33 O 0.9126(4) 0.2448(7) 0.94941(17) 0.0609(16) Uani 1 1 d .
C60 C 0.4599(5) -0.3908(7) 0.8343(2) 0.0370(15) Uani 1 1 d .
C78 C 0.3128(5) -0.3937(7) 0.8684(2) 0.0382(15) Uani 1 1 d .
O53 O 0.8749(4) 0.3080(6) 0.82328(17) 0.0579(15) Uani 1 1 d .
C72 C 0.4954(5) -0.3321(7) 0.9141(2) 0.0401(16) Uani 1 1 d .
C61 C 0.4440(5) -0.5310(8) 0.8239(2) 0.0447(18) Uani 1 1 d .
H61 H 0.4040 -0.5821 0.8355 0.054 Uiso 1 1 calc R
N13 N 0.8128(4) 0.1241(7) 1.00171(18) 0.0474(15) Uani 1 1 d .
C66 C 0.3874(5) -0.1530(7) 0.8586(2) 0.0387(16) Uani 1 1 d .
N9 N 0.6449(4) 0.1275(7) 0.92067(19) 0.0487(16) Uani 1 1 d .
B1 B 0.4143(6) -0.3167(9) 0.8686(3) 0.0392(18) Uani 1 1 d .
C41 C 0.8646(5) -0.1266(8) 0.9090(2) 0.0414(16) Uani 1 1 d .
C17 C 0.6078(7) 0.2682(10) 0.9173(3) 0.071(3) Uani 1 1 d .
H17A H 0.5391 0.2658 0.9091 0.107 Uiso 1 1 calc R
H17B H 0.6294 0.3177 0.8969 0.107 Uiso 1 1 calc R
H17C H 0.6304 0.3136 0.9436 0.107 Uiso 1 1 calc R
C71 C 0.3735(5) -0.0642(8) 0.8891(2) 0.0456(18) Uani 1 1 d .
H71 H 0.3875 -0.0972 0.9161 0.055 Uiso 1 1 calc R
N1 N 0.9864(5) 0.0415(7) 0.8227(2) 0.0530(17) Uani 1 1 d .
N5 N 0.7587(4) 0.0440(6) 0.80043(18) 0.0436(15) Uani 1 1 d .
C18 C 0.8118(8) 0.2679(11) 1.0188(3) 0.081(3) Uani 1 1 d .
H18A H 0.7563 0.3164 1.0026 0.121 Uiso 1 1 calc R
H18B H 0.8685 0.3163 1.0176 0.121 Uiso 1 1 calc R
H18C H 0.8100 0.2626 1.0471 0.121 Uiso 1 1 calc R
C62 C 0.4864(6) -0.5947(9) 0.7967(2) 0.051(2) Uani 1 1 d .
H62 H 0.4739 -0.6874 0.7903 0.061 Uiso 1 1 calc R
C51 C 0.8396(6) 0.4131(8) 0.8322(3) 0.053(2) Uani 1 1 d .
C7 C 0.6754(5) 0.1270(9) 0.8510(2) 0.0458(18) Uani 1 1 d .
H7 H 0.6393 0.2050 0.8357 0.055 Uiso 1 1 calc R
C67 C 0.3660(6) -0.0930(8) 0.8194(2) 0.0474(19) Uani 1 1 d .
H67 H 0.3744 -0.1459 0.7976 0.057 Uiso 1 1 calc R
C8 C 0.6198(6) 0.0603(10) 0.8792(2) 0.056(2) Uani 1 1 d .
H8A H 0.5515 0.0691 0.8662 0.067 Uiso 1 1 calc R
H8B H 0.6350 -0.0373 0.8825 0.067 Uiso 1 1 calc R
O52 O 0.7900(5) 0.4165(6) 0.8580(2) 0.0672(17) Uani 1 1 d .
H52 H 0.7766 0.3376 0.8631 0.101 Uiso 1 1 calc R
C82 C 0.2225(6) -0.5818(9) 0.8873(3) 0.057(2) Uani 1 1 d .
H82 H 0.2230 -0.6635 0.9019 0.069 Uiso 1 1 calc R
C81 C 0.1369(6) -0.5295(10) 0.8638(3) 0.060(2) Uani 1 1 d .
H81 H 0.0796 -0.5738 0.8626 0.072 Uiso 1 1 calc R
C31 C 0.9766(5) 0.2596(8) 0.9314(3) 0.0487(19) Uani 1 1 d .
C64 C 0.5632(6) -0.3862(11) 0.7891(3) 0.061(2) Uani 1 1 d .
H64 H 0.6033 -0.3358 0.7774 0.074 Uiso 1 1 calc R
C79 C 0.2244(5) -0.3435(9) 0.8446(3) 0.051(2) Uani 1 1 d .
H79 H 0.2234 -0.2619 0.8299 0.062 Uiso 1 1 calc R
C63 C 0.5463(7) -0.5238(11) 0.7792(3) 0.065(3) Uani 1 1 d .
H63 H 0.5749 -0.5673 0.7612 0.078 Uiso 1 1 calc R
C69 C 0.3207(6) 0.1236(9) 0.8417(3) 0.056(2) Uani 1 1 d .
H69 H 0.2996 0.2141 0.8362 0.067 Uiso 1 1 calc R
C12 C 0.7431(6) 0.0377(11) 1.0132(3) 0.066(3) Uani 1 1 d .
H12A H 0.7552 0.0427 1.0430 0.079 Uiso 1 1 calc R
H12B H 0.7538 -0.0571 1.0063 0.079 Uiso 1 1 calc R
C6 C 0.6852(6) 0.0120(9) 0.8207(2) 0.055(2) Uani 1 1 d .
H6A H 0.7011 -0.0742 0.8358 0.066 Uiso 1 1 calc R
H6B H 0.6243 -0.0002 0.7998 0.066 Uiso 1 1 calc R
C4 C 0.7762(6) -0.0833(9) 0.7792(3) 0.058(2) Uani 1 1 d .
H4A H 0.7203 -0.1013 0.7560 0.070 Uiso 1 1 calc R
H4B H 0.7831 -0.1601 0.7984 0.070 Uiso 1 1 calc R
C65 C 0.5213(6) -0.3231(9) 0.8161(2) 0.0500(19) Uani 1 1 d .
H65 H 0.5347 -0.2305 0.8224 0.060 Uiso 1 1 calc R
C83 C 0.3085(6) -0.5157(8) 0.8899(3) 0.053(2) Uani 1 1 d .
H83 H 0.3650 -0.5539 0.9064 0.064 Uiso 1 1 calc R
C3 C 0.8629(7) -0.0787(10) 0.7634(3) 0.067(3) Uani 1 1 d .
H3A H 0.8613 0.0060 0.7478 0.081 Uiso 1 1 calc R
H3B H 0.8596 -0.1552 0.7444 0.081 Uiso 1 1 calc R
C70 C 0.3402(6) 0.0701(9) 0.8816(3) 0.058(2) Uani 1 1 d .
H70 H 0.3310 0.1238 0.9031 0.069 Uiso 1 1 calc R
C2 C 0.9594(6) -0.0862(9) 0.7977(3) 0.060(2) Uani 1 1 d .
H2A H 0.9564 -0.1619 0.8162 0.072 Uiso 1 1 calc R
H2B H 1.0095 -0.1075 0.7848 0.072 Uiso 1 1 calc R
C73 C 0.4713(6) -0.3304(9) 0.9518(2) 0.051(2) Uani 1 1 d .
H73 H 0.4071 -0.3234 0.9511 0.061 Uiso 1 1 calc R
C74 C 0.5390(7) -0.3388(10) 0.9896(3) 0.065(2) Uani 1 1 d .
H74 H 0.5200 -0.3338 1.0138 0.078 Uiso 1 1 calc R
C40 C 0.8845(8) -0.2779(9) 0.9181(3) 0.071(3) Uani 1 1 d .
H40A H 0.8318 -0.3315 0.9019 0.106 Uiso 1 1 calc R
H40B H 0.8925 -0.2947 0.9471 0.106 Uiso 1 1 calc R
H40C H 0.9418 -0.3036 0.9113 0.106 Uiso 1 1 calc R
C80 C 0.1379(6) -0.4090(10) 0.8417(3) 0.066(3) Uani 1 1 d .
H80 H 0.0810 -0.3722 0.8251 0.079 Uiso 1 1 calc R
C16 C 0.7214(6) 0.1527(9) 0.7685(2) 0.056(2) Uani 1 1 d .
H16A H 0.6625 0.1219 0.7495 0.084 Uiso 1 1 calc R
H16B H 0.7674 0.1699 0.7535 0.084 Uiso 1 1 calc R
H16C H 0.7102 0.2361 0.7818 0.084 Uiso 1 1 calc R
C77 C 0.5927(6) -0.3483(9) 0.9192(3) 0.054(2) Uani 1 1 d .
H77 H 0.6130 -0.3529 0.8954 0.065 Uiso 1 1 calc R
C68 C 0.3331(7) 0.0412(9) 0.8110(3) 0.061(2) Uani 1 1 d .
H68 H 0.3193 0.0750 0.7841 0.074 Uiso 1 1 calc R
C15 C 1.0760(7) 0.0034(12) 0.8560(3) 0.080(3) Uani 1 1 d .
H15A H 1.1223 -0.0330 0.8434 0.120 Uiso 1 1 calc R
H15B H 1.0612 -0.0651 0.8738 0.120 Uiso 1 1 calc R
H15C H 1.1016 0.0840 0.8719 0.120 Uiso 1 1 calc R
C30 C 1.0592(7) 0.3458(12) 0.9540(3) 0.083(3) Uani 1 1 d .
H30A H 1.1176 0.3041 0.9521 0.124 Uiso 1 1 calc R
H30B H 1.0603 0.3526 0.9826 0.124 Uiso 1 1 calc R
H30C H 1.0531 0.4364 0.9420 0.124 Uiso 1 1 calc R
C10 C 0.6030(6) 0.0389(11) 0.9477(3) 0.065(3) Uani 1 1 d .
H10A H 0.6175 -0.0569 0.9437 0.078 Uiso 1 1 calc R
H10B H 0.5339 0.0491 0.9388 0.078 Uiso 1 1 calc R
C76 C 0.6614(6) -0.3582(11) 0.9569(3) 0.074(3) Uani 1 1 d .
H76 H 0.7256 -0.3673 0.9580 0.088 Uiso 1 1 calc R
C75 C 0.6344(7) -0.3544(11) 0.9924(3) 0.074(3) Uani 1 1 d .
H75 H 0.6797 -0.3622 1.0182 0.089 Uiso 1 1 calc R
C19 C 0.9100(6) 0.0634(13) 1.0218(3) 0.077(3) Uani 1 1 d .
H19A H 0.9207 0.0601 1.0513 0.115 Uiso 1 1 calc R
H19B H 0.9582 0.1197 1.0154 0.115 Uiso 1 1 calc R
H19C H 0.9130 -0.0283 1.0114 0.115 Uiso 1 1 calc R
C14 C 1.0121(8) 0.1486(11) 0.7961(3) 0.086(3) Uani 1 1 d .
H14A H 1.0631 0.1152 0.7859 0.128 Uiso 1 1 calc R
H14B H 1.0325 0.2309 0.8121 0.128 Uiso 1 1 calc R
H14C H 0.9573 0.1690 0.7732 0.128 Uiso 1 1 calc R
C11 C 0.6386(6) 0.0723(11) 0.9932(3) 0.067(3) Uani 1 1 d .
H11A H 0.6001 0.0222 1.0076 0.080 Uiso 1 1 calc R
H11B H 0.6292 0.1700 0.9969 0.080 Uiso 1 1 calc R
C50 C 0.8526(8) 0.5478(10) 0.8123(3) 0.081(3) Uani 1 1 d .
H50A H 0.8988 0.6032 0.8318 0.121 Uiso 1 1 calc R
H50B H 0.7926 0.5959 0.8038 0.121 Uiso 1 1 calc R
H50C H 0.8748 0.5302 0.7884 0.121 Uiso 1 1 calc R

loop_
_atom_site_aniso_label
_atom_site_aniso_U_11
_atom_site_aniso_U_22
_atom_site_aniso_U_33
_atom_site_aniso_U_23
_atom_site_aniso_U_13
_atom_site_aniso_U_12
Ni2 0.0342(5) 0.0491(6) 0.0367(5) -0.0049(4) 0.0075(4) -0.0039(4)
Ni1 0.0432(5) 0.0410(5) 0.0326(5) 0.0007(4) 0.0075(4) -0.0018(4)
O20 0.031(2) 0.051(3) 0.037(3) 0.000(2) 0.005(2) -0.001(2)
O42 0.049(3) 0.049(3) 0.041(3) 0.008(2) 0.018(2) 0.008(2)
O43 0.068(4) 0.052(3) 0.044(3) 0.001(3) 0.022(3) 0.003(3)
O32 0.043(3) 0.072(4) 0.044(3) -0.010(3) 0.010(2) -0.008(3)
O33 0.044(3) 0.090(5) 0.048(3) -0.018(3) 0.013(3) -0.029(3)
C60 0.041(4) 0.037(4) 0.032(3) 0.004(3) 0.009(3) 0.001(3)
C78 0.052(4) 0.034(4) 0.032(3) -0.002(3) 0.018(3) -0.001(3)
O53 0.080(4) 0.044(3) 0.049(3) 0.001(3) 0.018(3) -0.006(3)
C72 0.044(4) 0.039(4) 0.038(4) 0.002(3) 0.013(3) -0.002(3)
C61 0.043(4) 0.049(5) 0.038(4) 0.002(3) 0.006(3) 0.008(3)
N13 0.037(3) 0.067(4) 0.040(3) -0.004(3) 0.014(3) 0.000(3)
C66 0.042(4) 0.038(4) 0.036(4) -0.003(3) 0.011(3) -0.005(3)
N9 0.035(3) 0.061(4) 0.046(3) -0.004(3) 0.005(3) -0.008(3)
B1 0.046(5) 0.038(4) 0.037(4) -0.004(4) 0.016(4) -0.009(4)
C41 0.041(4) 0.043(4) 0.036(4) 0.004(3) 0.005(3) -0.002(3)
C17 0.061(6) 0.074(7) 0.074(6) -0.003(5) 0.011(5) 0.020(5)
C71 0.043(4) 0.048(5) 0.044(4) 0.000(3) 0.011(3) -0.005(3)
N1 0.053(4) 0.059(4) 0.051(4) -0.004(3) 0.021(3) -0.003(3)
N5 0.055(4) 0.033(3) 0.037(3) 0.002(3) 0.004(3) 0.001(3)
C18 0.088(8) 0.084(8) 0.071(7) -0.032(6) 0.024(6) -0.014(6)
C62 0.057(5) 0.051(5) 0.043(4) -0.007(4) 0.010(4) 0.012(4)
C51 0.064(5) 0.035(4) 0.049(5) -0.006(4) 0.000(4) -0.008(4)
C7 0.034(4) 0.056(5) 0.041(4) -0.001(4) 0.000(3) -0.002(4)
C67 0.066(5) 0.040(4) 0.038(4) -0.001(3) 0.017(4) -0.001(4)
C8 0.042(4) 0.073(6) 0.050(5) -0.008(4) 0.007(4) -0.010(4)
O52 0.081(4) 0.041(3) 0.084(5) 0.002(3) 0.030(4) 0.003(3)
C82 0.062(5) 0.043(5) 0.074(6) 0.005(4) 0.031(5) -0.008(4)
C81 0.048(5) 0.071(6) 0.066(6) -0.014(5) 0.025(4) -0.016(4)
C31 0.045(4) 0.049(5) 0.050(5) 0.002(4) 0.010(4) -0.012(4)
C64 0.053(5) 0.087(7) 0.055(5) 0.015(5) 0.033(4) 0.016(5)
C79 0.046(4) 0.051(5) 0.059(5) 0.008(4) 0.016(4) 0.001(4)
C63 0.072(6) 0.084(7) 0.043(5) 0.000(5) 0.024(4) 0.032(5)
C69 0.051(5) 0.043(5) 0.070(6) 0.000(4) 0.013(4) 0.002(4)
C12 0.065(6) 0.096(7) 0.040(4) 0.000(5) 0.021(4) 0.004(5)
C6 0.043(4) 0.063(5) 0.048(4) -0.017(4) -0.005(4) -0.006(4)
C4 0.065(5) 0.053(5) 0.056(5) -0.011(4) 0.015(4) -0.003(4)
C65 0.052(5) 0.046(5) 0.057(5) 0.001(4) 0.026(4) 0.001(4)
C83 0.059(5) 0.045(5) 0.056(5) 0.002(4) 0.018(4) -0.008(4)
C3 0.082(7) 0.067(6) 0.055(5) -0.015(5) 0.022(5) -0.003(5)
C70 0.059(5) 0.057(5) 0.057(5) -0.015(4) 0.018(4) -0.004(4)
C2 0.072(6) 0.042(5) 0.072(6) -0.008(4) 0.032(5) -0.002(4)
C73 0.054(5) 0.060(5) 0.040(4) -0.002(4) 0.014(4) 0.004(4)
C74 0.073(6) 0.081(7) 0.043(5) 0.002(5) 0.019(4) 0.008(5)
C40 0.115(8) 0.054(6) 0.050(5) 0.002(4) 0.033(5) -0.001(5)
C80 0.052(5) 0.072(6) 0.070(6) 0.014(5) 0.010(4) -0.009(5)
C16 0.069(5) 0.056(5) 0.032(4) 0.000(4) -0.004(4) 0.001(4)
C77 0.043(4) 0.067(6) 0.049(5) 0.003(4) 0.009(4) 0.005(4)
C68 0.079(6) 0.059(6) 0.041(4) 0.012(4) 0.009(4) -0.015(5)
C15 0.054(6) 0.119(9) 0.063(6) -0.013(6) 0.011(5) 0.001(6)
C30 0.086(7) 0.110(9) 0.056(6) -0.029(6) 0.027(5) -0.054(7)
C10 0.043(5) 0.093(7) 0.059(5) -0.011(5) 0.012(4) -0.016(5)
C76 0.045(5) 0.099(8) 0.069(6) 0.011(6) 0.004(4) -0.008(5)
C75 0.073(7) 0.089(8) 0.044(5) 0.008(5) -0.007(4) -0.009(6)
C19 0.055(5) 0.129(10) 0.039(5) 0.019(5) 0.003(4) -0.002(6)
C14 0.108(9) 0.082(8) 0.089(8) -0.005(6) 0.063(7) -0.025(6)
C11 0.051(5) 0.097(8) 0.061(6) -0.013(5) 0.031(4) -0.013(5)
C50 0.104(8) 0.049(6) 0.083(7) 0.019(5) 0.015(6) -0.005(5)

loop_
_atom_type_symbol
_atom_type_description
_atom_type_scat_dispersion_real
_atom_type_scat_dispersion_imag
_atom_type_scat_source
C C 0.0033 0.0016 'International Tables Vol C Tables 4.2.6.8 and 6.1.1.4'
N N 0.0061 0.0033 'International Tables Vol C Tables 4.2.6.8 and 6.1.1.4'
Ni Ni 0.3393 1.1124 'International Tables Vol C Tables 4.2.6.8 and 6.1.1.4'
O O 0.0106 0.0060 'International Tables Vol C Tables 4.2.6.8 and 6.1.1.4'
B B 0.0013 0.0007 'International Tables Vol C Tables 4.2.6.8 and 6.1.1.4'
H H 0.0000 0.0000 'International Tables Vol C Tables 4.2.6.8 and 6.1.1.4'

loop_
_geom_angle_atom_site_label_1
_geom_angle_atom_site_label_2
_geom_angle_atom_site_label_3
_geom_angle
O33 Ni2 O43 109.1(3)
O33 Ni2 O20 91.4(2)
O43 Ni2 O20 95.2(2)
O33 Ni2 N9 148.9(3)
O43 Ni2 N9 101.8(3)
O20 Ni2 N9 82.0(2)
O33 Ni2 N13 87.4(2)
O43 Ni2 N13 92.9(2)
O20 Ni2 N13 171.8(2)
N9 Ni2 N13 94.9(2)
O42 Ni1 O32 95.0(2)
O42 Ni1 O20 91.1(2)
O32 Ni1 O20 92.4(2)
O42 Ni1 O53 177.5(2)
O32 Ni1 O53 82.6(2)
O20 Ni1 O53 89.7(2)
O42 Ni1 N5 91.2(2)
O32 Ni1 N5 171.5(2)
O20 Ni1 N5 81.7(2)
O53 Ni1 N5 91.3(2)
O42 Ni1 N1 88.2(2)
O32 Ni1 N1 90.6(2)
O20 Ni1 N1 177.0(2)
O53 Ni1 N1 91.1(3)
N5 Ni1 N1 95.5(3)
C7 O20 Ni2 113.3(4)
C7 O20 Ni1 113.9(4)
Ni2 O20 Ni1 114.3(2)
C41 O42 Ni1 136.5(5)
C41 O43 Ni2 131.0(5)
C31 O32 Ni1 132.7(5)
C31 O33 Ni2 133.0(5)
C65 C60 C61 115.4(7)
C65 C60 B1 122.8(7)
C61 C60 B1 121.6(6)
C83 C78 C79 114.9(7)
C83 C78 B1 123.5(7)
C79 C78 B1 121.5(7)
C51 O53 Ni1 127.4(6)
C77 C72 C73 113.4(7)
C77 C72 B1 124.1(7)
C73 C72 B1 122.5(7)
C62 C61 C60 121.5(8)
C62 C61 H61 119.2
C60 C61 H61 119.2
C12 N13 C19 107.2(7)
C12 N13 C18 110.4(7)
C19 N13 C18 107.4(7)
C12 N13 Ni2 113.9(5)
C19 N13 Ni2 108.0(5)
C18 N13 Ni2 109.6(6)
C67 C66 C71 113.5(7)
C67 C66 B1 124.9(6)
C71 C66 B1 121.3(6)
C17 N9 C8 110.4(7)
C17 N9 C10 112.1(7)
C8 N9 C10 106.5(6)
C17 N9 Ni2 109.1(5)
C8 N9 Ni2 102.6(5)
C10 N9 Ni2 115.7(5)
C66 B1 C60 113.3(6)
C66 B1 C72 110.0(6)
C60 B1 C72 106.5(6)
C66 B1 C78 105.8(6)
C60 B1 C78 109.7(6)
C72 B1 C78 111.5(6)
O42 C41 O43 127.2(7)
O42 C41 C40 117.4(7)
O43 C41 C40 115.4(7)
N9 C17 H17A 109.5
N9 C17 H17B 109.5
H17A C17 H17B 109.5
N9 C17 H17C 109.5
H17A C17 H17C 109.5
H17B C17 H17C 109.5
C70 C71 C66 124.1(8)
C70 C71 H71 117.9
C66 C71 H71 117.9
C14 N1 C2 108.1(7)
C14 N1 C15 107.8(8)
C2 N1 C15 104.6(7)
C14 N1 Ni1 112.6(6)
C2 N1 Ni1 113.2(5)
C15 N1 Ni1 110.1(5)
C6 N5 C4 107.3(6)
C6 N5 C16 108.7(6)
C4 N5 C16 108.5(6)
C6 N5 Ni1 103.5(4)
C4 N5 Ni1 114.8(5)
C16 N5 Ni1 113.6(5)
N13 C18 H18A 109.5
N13 C18 H18B 109.5
H18A C18 H18B 109.5
N13 C18 H18C 109.5
H18A C18 H18C 109.5
H18B C18 H18C 109.5
C63 C62 C61 121.2(8)
C63 C62 H62 119.4
C61 C62 H62 119.4
O53 C51 O52 123.3(8)
O53 C51 C50 120.0(9)
O52 C51 C50 116.6(8)
O20 C7 C6 109.8(6)
O20 C7 C8 110.8(6)
C6 C7 C8 105.3(7)
O20 C7 H7 110.3
C6 C7 H7 110.3
C8 C7 H7 110.3
C68 C67 C66 123.6(7)
C68 C67 H67 118.2
C66 C67 H67 118.2
N9 C8 C7 111.0(6)
N9 C8 H8A 109.4
C7 C8 H8A 109.4
N9 C8 H8B 109.4
C7 C8 H8B 109.4
H8A C8 H8B 108.0
C51 O52 H52 109.5
C81 C82 C83 121.6(8)
C81 C82 H82 119.2
C83 C82 H82 119.2
C82 C81 C80 118.3(8)
C82 C81 H81 120.9
C80 C81 H81 120.9
O33 C31 O32 126.6(7)
O33 C31 C30 114.9(7)
O32 C31 C30 118.3(7)
C65 C64 C63 120.4(8)
C65 C64 H64 119.8
C63 C64 H64 119.8
C80 C79 C78 123.4(8)
C80 C79 H79 118.3
C78 C79 H79 118.3
C62 C63 C64 118.4(8)
C62 C63 H63 120.8
C64 C63 H63 120.8
C68 C69 C70 118.6(8)
C68 C69 H69 120.7
C70 C69 H69 120.7
N13 C12 C11 116.4(8)
N13 C12 H12A 108.2
C11 C12 H12A 108.2
N13 C12 H12B 108.2
C11 C12 H12B 108.2
H12A C12 H12B 107.3
N5 C6 C7 111.9(6)
N5 C6 H6A 109.2
C7 C6 H6A 109.2
N5 C6 H6B 109.2
C7 C6 H6B 109.2
H6A C6 H6B 107.9
N5 C4 C3 114.9(7)
N5 C4 H4A 108.5
C3 C4 H4A 108.5
N5 C4 H4B 108.5
C3 C4 H4B 108.5
H4A C4 H4B 107.5
C64 C65 C60 123.1(8)
C64 C65 H65 118.4
C60 C65 H65 118.4
C82 C83 C78 122.1(8)
C82 C83 H83 119.0
C78 C83 H83 119.0
C4 C3 C2 114.3(8)
C4 C3 H3A 108.7
C2 C3 H3A 108.7
C4 C3 H3B 108.7
C2 C3 H3B 108.7
H3A C3 H3B 107.6
C71 C70 C69 119.4(8)
C71 C70 H70 120.3
C69 C70 H70 120.3
N1 C2 C3 115.0(7)
N1 C2 H2A 108.5
C3 C2 H2A 108.5
N1 C2 H2B 108.5
C3 C2 H2B 108.5
H2A C2 H2B 107.5
C74 C73 C72 122.4(8)
C74 C73 H73 118.8
C72 C73 H73 118.8
C73 C74 C75 121.2(8)
C73 C74 H74 119.4
C75 C74 H74 119.4
C41 C40 H40A 109.5
C41 C40 H40B 109.5
H40A C40 H40B 109.5
C41 C40 H40C 109.5
H40A C40 H40C 109.5
H40B C40 H40C 109.5
C81 C80 C79 119.7(8)
C81 C80 H80 120.2
C79 C80 H80 120.2
N5 C16 H16A 109.5
N5 C16 H16B 109.5
H16A C16 H16B 109.5
N5 C16 H16C 109.5
H16A C16 H16C 109.5
H16B C16 H16C 109.5
C76 C77 C72 124.9(8)
C76 C77 H77 117.6
C72 C77 H77 117.6
C69 C68 C67 120.8(8)
C69 C68 H68 119.6
C67 C68 H68 119.6
N1 C15 H15A 109.5
N1 C15 H15B 109.5
H15A C15 H15B 109.5
N1 C15 H15C 109.5
H15A C15 H15C 109.5
H15B C15 H15C 109.5
C31 C30 H30A 109.5
C31 C30 H30B 109.5
H30A C30 H30B 109.5
C31 C30 H30C 109.5
H30A C30 H30C 109.5
H30B C30 H30C 109.5
N9 C10 C11 114.3(7)
N9 C10 H10A 108.7
C11 C10 H10A 108.7
N9 C10 H10B 108.7
C11 C10 H10B 108.7
H10A C10 H10B 107.6
C75 C76 C77 119.4(9)
C75 C76 H76 120.3
C77 C76 H76 120.3
C76 C75 C74 118.7(8)
C76 C75 H75 120.6
C74 C75 H75 120.6
N13 C19 H19A 109.5
N13 C19 H19B 109.5
H19A C19 H19B 109.5
N13 C19 H19C 109.5
H19A C19 H19C 109.5
H19B C19 H19C 109.5
N1 C14 H14A 109.5
N1 C14 H14B 109.5
H14A C14 H14B 109.5
N1 C14 H14C 109.5
H14A C14 H14C 109.5
H14B C14 H14C 109.5
C10 C11 C12 114.7(7)
C10 C11 H11A 108.6
C12 C11 H11A 108.6
C10 C11 H11B 108.6
C12 C11 H11B 108.6
H11A C11 H11B 107.6
C51 C50 H50A 109.5
C51 C50 H50B 109.5
H50A C50 H50B 109.5
C51 C50 H50C 109.5
H50A C50 H50C 109.5
H50B C50 H50C 109.5

loop_
_geom_bond_atom_site_label_1
_geom_bond_atom_site_label_2
_geom_bond_distance
Ni2 O33 1.972(5)
Ni2 O43 1.984(6)
Ni2 O20 2.039(5)
Ni2 N9 2.088(6)
Ni2 N13 2.126(6)
Ni1 O42 2.046(5)
Ni1 O32 2.057(5)
Ni1 O20 2.074(5)
Ni1 O53 2.113(6)
Ni1 N5 2.142(6)
Ni1 N1 2.164(7)
O20 C7 1.423(8)
O42 C41 1.240(8)
O43 C41 1.269(9)
O32 C31 1.260(9)
O33 C31 1.257(9)
C60 C65 1.385(10)
C60 C61 1.405(10)
C60 B1 1.650(10)
C78 C83 1.395(10)
C78 C79 1.397(10)
C78 B1 1.655(11)
O53 C51 1.216(10)
C72 C77 1.388(10)
C72 C73 1.408(10)
C72 B1 1.652(11)
C61 C62 1.384(10)
C61 H61 0.9300
N13 C12 1.449(11)
N13 C19 1.505(11)
N13 C18 1.509(12)
C66 C67 1.394(10)
C66 C71 1.396(10)
C66 B1 1.646(11)
N9 C17 1.459(11)
N9 C8 1.486(10)
N9 C10 1.499(11)
C41 C40 1.508(11)
C17 H17A 0.9600
C17 H17B 0.9600
C17 H17C 0.9600
C71 C70 1.386(12)
C71 H71 0.9300
N1 C14 1.486(11)
N1 C2 1.486(10)
N1 C15 1.503(11)
N5 C6 1.458(10)
N5 C4 1.483(10)
N5 C16 1.492(9)
C18 H18A 0.9600
C18 H18B 0.9600
C18 H18C 0.9600
C62 C63 1.368(13)
C62 H62 0.9300
C51 O52 1.277(10)
C51 C50 1.503(12)
C7 C6 1.543(11)
C7 C8 1.553(11)
C7 H7 0.9800
C67 C68 1.386(12)
C67 H67 0.9300
C8 H8A 0.9700
C8 H8B 0.9700
O52 H52 0.8200
C82 C81 1.371(12)
C82 C83 1.387(11)
C82 H82 0.9300
C81 C80 1.385(12)
C81 H81 0.9300
C31 C30 1.484(11)
C64 C65 1.373(11)
C64 C63 1.379(13)
C64 H64 0.9300
C79 C80 1.390(12)
C79 H79 0.9300
C63 H63 0.9300
C69 C68 1.355(12)
C69 C70 1.391(12)
C69 H69 0.9300
C12 C11 1.517(12)
C12 H12A 0.9700
C12 H12B 0.9700
C6 H6A 0.9700
C6 H6B 0.9700
C4 C3 1.505(12)
C4 H4A 0.9700
C4 H4B 0.9700
C65 H65 0.9300
C83 H83 0.9300
C3 C2 1.547(13)
C3 H3A 0.9700
C3 H3B 0.9700
C70 H70 0.9300
C2 H2A 0.9700
C2 H2B 0.9700
C73 C74 1.374(11)
C73 H73 0.9300
C74 C75 1.374(13)
C74 H74 0.9300
C40 H40A 0.9600
C40 H40B 0.9600
C40 H40C 0.9600
C80 H80 0.9300
C16 H16A 0.9600
C16 H16B 0.9600
C16 H16C 0.9600
C77 C76 1.378(12)
C77 H77 0.9300
C68 H68 0.9300
C15 H15A 0.9600
C15 H15B 0.9600
C15 H15C 0.9600
C30 H30A 0.9600
C30 H30B 0.9600
C30 H30C 0.9600
C10 C11 1.504(12)
C10 H10A 0.9700
C10 H10B 0.9700
C76 C75 1.360(13)
C76 H76 0.9300
C75 H75 0.9300
C19 H19A 0.9600
C19 H19B 0.9600
C19 H19C 0.9600
C14 H14A 0.9600
C14 H14B 0.9600
C14 H14C 0.9600
C11 H11A 0.9700
C11 H11B 0.9700
C50 H50A 0.9600
C50 H50B 0.9600
C50 H50C 0.9600
